data_7105040
loop_
_publ_author_name
'Zhang, Zhan'
'Dolphin, David'

_publ_section_title
;
 A triple-stranded helicate and mesocate from the same metal and
 ligand.
;
_journal_issue 45
_journal_name_full 'Chemical communications (Cambridge, England)'
_journal_page_first 6931
_journal_page_last 6933
_journal_paper_doi 10.1039/b913231g
_journal_year 2009
_chemical_formula_sum 'C81 H90 Co2 N12'
_chemical_formula_weight 1349.51
_chemical_name_systematic
;
?
;
_space_group_IT_number 176
_symmetry_cell_setting trigonal
_symmetry_space_group_name_Hall '-P 6c'
_symmetry_space_group_name_H-M 'P 63/m'
_atom_sites_solution_hydrogens geom
_atom_sites_solution_primary direct
_atom_sites_solution_secondary difmap
_audit_creation_method SHELXL-97
_audit_update_record
;
2009-07-23 # Formatted by publCIF
;
_cell_angle_alpha 90.00
_cell_angle_beta 90.00
_cell_angle_gamma 120.00
_cell_formula_units_Z 2
_cell_length_a 15.0431(8)
_cell_length_b 15.0431(8)
_cell_length_c 24.400(2)
_cell_measurement_reflns_used 9930
_cell_measurement_temperature 173.0(1)
_cell_measurement_theta_max 27.64
_cell_measurement_theta_min 2.27
_cell_volume 4781.8(6)
_computing_structure_refinement 'SHELXL-97 (Sheldrick, 1997)'
_diffrn_ambient_temperature 173.0(1)
_diffrn_measured_fraction_theta_full 1.000
_diffrn_measured_fraction_theta_max 1.000
_diffrn_measurement_device_type 'Bruker X8 APEX II'
_diffrn_measurement_method 'area detector'
_diffrn_radiation_monochromator graphite
_diffrn_radiation_source 'fine-focus sealed tube'
_diffrn_radiation_type MoK\a
_diffrn_radiation_wavelength 0.71073
_diffrn_reflns_av_R_equivalents 0.0315
_diffrn_reflns_av_sigmaI/netI 0.0190
_diffrn_reflns_limit_h_max 19
_diffrn_reflns_limit_h_min -19
_diffrn_reflns_limit_k_max 14
_diffrn_reflns_limit_k_min -19
_diffrn_reflns_limit_l_max 32
_diffrn_reflns_limit_l_min -31
_diffrn_reflns_number 45184
_diffrn_reflns_theta_full 27.80
_diffrn_reflns_theta_max 27.80
_diffrn_reflns_theta_min 1.56
_exptl_absorpt_coefficient_mu 0.387
_exptl_absorpt_correction_T_max 0.955
_exptl_absorpt_correction_T_min 0.864
_exptl_absorpt_correction_type multi-scan
_exptl_absorpt_process_details 'SADABS (Bruker, 2007)'
_exptl_crystal_colour red
_exptl_crystal_density_diffrn 0.937
_exptl_crystal_density_method 'not measured'
_exptl_crystal_description prism
_exptl_crystal_F_000 1428
_exptl_crystal_size_max 0.54
_exptl_crystal_size_mid 0.27
_exptl_crystal_size_min 0.12
_refine_diff_density_max 0.319
_refine_diff_density_min -0.234
_refine_diff_density_rms 0.042
_refine_ls_extinction_method none
_refine_ls_goodness_of_fit_ref 1.087
_refine_ls_hydrogen_treatment mixed
_refine_ls_matrix_type full
_refine_ls_number_parameters 158
_refine_ls_number_reflns 3875
_refine_ls_number_restraints 1
_refine_ls_restrained_S_all 1.094
_refine_ls_R_factor_all 0.0408
_refine_ls_R_factor_gt 0.0332
_refine_ls_shift/su_max 0.002
_refine_ls_shift/su_mean 0.000
_refine_ls_structure_factor_coef Fsqd
_refine_ls_weighting_details 'calc w=1/[\s^2^(Fo^2^)+(0.0499P)^2^+0.7354P] where P=(Fo^2^+2Fc^2^)/3'
_refine_ls_weighting_scheme calc
_refine_ls_wR_factor_gt 0.0880
_refine_ls_wR_factor_ref 0.0906
_reflns_number_gt 3252
_reflns_number_total 3875
_reflns_threshold_expression >2sigma(I)
_cod_data_source_file b913231g.txt
_cod_data_source_block CoMeso
_cod_original_sg_symbol_H-M P63/m
_cod_database_code 7105040

loop_
_symmetry_equiv_pos_as_xyz
'x, y, z'
'-x, -y, z+1/2'
'-y, x-y, z'
'-x+y, -x, z'
'x-y, x, z+1/2'
'y, -x+y, z+1/2'
'-x, -y, -z'
'x, y, -z-1/2'
'y, -x+y, -z'
'x-y, x, -z'
'-x+y, -x, -z-1/2'
'-y, x-y, -z-1/2'

loop_
_atom_site_label
_atom_site_type_symbol
_atom_site_fract_x
_atom_site_fract_y
_atom_site_fract_z
_atom_site_U_iso_or_equiv
_atom_site_adp_type
_atom_site_occupancy
_atom_site_symmetry_multiplicity
_atom_site_calc_flag
_atom_site_refinement_flags
_atom_site_disorder_assembly
_atom_site_disorder_group
C1 C 0.58775(9) 0.40236(10) 0.49123(5) 0.0262(3) Uani 1 1 d . A .
H1 H 0.5459 0.3344 0.4780 0.031 Uiso 1 1 calc R . .
C2 C 0.59677(10) 0.49116(11) 0.46510(5) 0.0294(3) Uani 1 1 d . . .
C3 C 0.66232(10) 0.57351(10) 0.49692(5) 0.0294(3) Uani 1 1 d . A .
C4 C 0.69346(10) 0.53282(9) 0.54187(5) 0.0244(3) Uani 1 1 d . . .
C5 C 0.76186(10) 0.58685(10) 0.58319(5) 0.0257(3) Uani 1 1 d . A .
H5 H 0.7883 0.6589 0.5836 0.031 Uiso 1 1 calc R . .
C6 C 0.79652(9) 0.54779(9) 0.62440(5) 0.0225(2) Uani 1 1 d . . .
C7 C 0.86626(9) 0.60295(9) 0.66740(5) 0.0257(3) Uani 1 1 d . A .
H7 H 0.8987 0.6748 0.6736 0.031 Uiso 1 1 calc R . .
C8 C 0.87826(9) 0.53328(9) 0.69850(4) 0.0225(2) Uani 1 1 d . . .
C9 C 0.81507(9) 0.43646(9) 0.67369(4) 0.0212(2) Uani 1 1 d . A .
H9 H 0.8083 0.3738 0.6867 0.025 Uiso 1 1 calc R . .
C10 C 0.94084(13) 0.55157(14) 0.7500 0.0251(4) Uani 1 2 d S . .
H10A H 0.9987 0.6232 0.7500 0.030 Uiso 1 2 calc SR . .
H10B H 0.9700 0.5054 0.7500 0.030 Uiso 1 2 calc SR . .
C11A C 0.54598(12) 0.49052(14) 0.41182(5) 0.0400(4) Uani 0.746(5) 1 d PD A 1
H11A H 0.5503 0.5578 0.4066 0.048 Uiso 0.746(5) 1 calc PR A 1
H11B H 0.4725 0.4372 0.4133 0.048 Uiso 0.746(5) 1 calc PR A 1
C12A C 0.5961(2) 0.4694(3) 0.36369(8) 0.0654(10) Uani 0.746(5) 1 d PD A 1
H12A H 0.6672 0.5253 0.3601 0.098 Uiso 0.746(5) 1 calc PR A 1
H12B H 0.5582 0.4646 0.3301 0.098 Uiso 0.746(5) 1 calc PR A 1
H12C H 0.5952 0.4045 0.3697 0.098 Uiso 0.746(5) 1 calc PR A 1
C13 C 0.69515(13) 0.68454(12) 0.48829(6) 0.0423(4) Uani 1 1 d . . .
H13A H 0.7136 0.7201 0.5242 0.051 Uiso 1 1 calc R A .
H13B H 0.6365 0.6894 0.4734 0.051 Uiso 1 1 calc R . .
C14 C 0.78574(15) 0.73922(15) 0.44957(10) 0.0693(6) Uani 1 1 d . A .
H14A H 0.8442 0.7348 0.4640 0.104 Uiso 1 1 calc R . .
H14B H 0.8045 0.8115 0.4464 0.104 Uiso 1 1 calc R . .
H14C H 0.7670 0.7067 0.4134 0.104 Uiso 1 1 calc R . .
N1 N 0.64521(7) 0.42604(8) 0.53658(4) 0.0223(2) Uani 1 1 d . A .
N2 N 0.76580(7) 0.44413(7) 0.62951(4) 0.0193(2) Uani 1 1 d . A .
Co1 Co 0.6667 0.3333 0.583235(10) 0.01788(9) Uani 1 3 d S . .
C11B C 0.54598(12) 0.49052(14) 0.41182(5) 0.0400(4) Uani 0.254(5) 1 d PD A 2
H11C H 0.5000 0.5186 0.4191 0.048 Uiso 0.254(5) 1 calc PR A 2
H11D H 0.6002 0.5389 0.3866 0.048 Uiso 0.254(5) 1 calc PR A 2
C12B C 0.4857(7) 0.3924(4) 0.3824(3) 0.070(3) Uani 0.254(5) 1 d PD A 2
H12D H 0.5301 0.3643 0.3730 0.104 Uiso 0.254(5) 1 calc PR A 2
H12E H 0.4574 0.4041 0.3488 0.104 Uiso 0.254(5) 1 calc PR A 2
H12F H 0.4294 0.3437 0.4059 0.104 Uiso 0.254(5) 1 calc PR A 2

loop_
_atom_site_aniso_label
_atom_site_aniso_U_11
_atom_site_aniso_U_22
_atom_site_aniso_U_33
_atom_site_aniso_U_23
_atom_site_aniso_U_13
_atom_site_aniso_U_12
C1 0.0275(6) 0.0334(7) 0.0188(6) 0.0017(5) -0.0011(5) 0.0161(5)
C2 0.0335(7) 0.0423(7) 0.0206(6) 0.0069(5) 0.0013(5) 0.0251(6)
C3 0.0348(7) 0.0351(7) 0.0249(6) 0.0067(5) 0.0019(5) 0.0224(6)
C4 0.0292(6) 0.0273(6) 0.0209(6) 0.0049(5) 0.0037(5) 0.0174(5)
C5 0.0311(7) 0.0228(6) 0.0242(6) 0.0024(5) 0.0038(5) 0.0143(5)
C6 0.0249(6) 0.0221(6) 0.0186(5) 0.0009(4) 0.0037(5) 0.0103(5)
C7 0.0276(6) 0.0218(6) 0.0212(6) -0.0010(5) 0.0017(5) 0.0075(5)
C8 0.0193(6) 0.0275(6) 0.0150(5) 0.0001(4) 0.0028(4) 0.0075(5)
C9 0.0212(6) 0.0237(6) 0.0165(5) 0.0017(4) 0.0013(4) 0.0094(5)
C10 0.0197(8) 0.0288(9) 0.0176(8) 0.000 0.000 0.0052(7)
C11A 0.0439(8) 0.0580(10) 0.0258(7) 0.0087(6) -0.0041(6) 0.0313(8)
C12A 0.096(2) 0.109(2) 0.0235(10) 0.0017(12) -0.0069(12) 0.075(2)
C13 0.0554(9) 0.0379(8) 0.0410(8) 0.0091(6) -0.0058(7) 0.0289(7)
C14 0.0522(11) 0.0489(11) 0.1012(16) 0.0338(11) 0.0063(11) 0.0211(9)
N1 0.0248(5) 0.0269(5) 0.0166(4) 0.0025(4) 0.0012(4) 0.0140(4)
N2 0.0209(5) 0.0215(5) 0.0147(4) 0.0010(4) 0.0018(4) 0.0100(4)
Co1 0.02096(11) 0.02096(11) 0.01172(14) 0.000 0.000 0.01048(6)
C11B 0.0439(8) 0.0580(10) 0.0258(7) 0.0087(6) -0.0041(6) 0.0313(8)
C12B 0.104(7) 0.066(5) 0.044(4) -0.007(4) -0.034(4) 0.046(5)

loop_
_atom_type_symbol
_atom_type_description
_atom_type_scat_dispersion_real
_atom_type_scat_dispersion_imag
_atom_type_scat_source
C C 0.0033 0.0016 'International Tables Vol C Tables 4.2.6.8 and 6.1.1.4'
H H 0.0000 0.0000 'International Tables Vol C Tables 4.2.6.8 and 6.1.1.4'
N N 0.0061 0.0033 'International Tables Vol C Tables 4.2.6.8 and 6.1.1.4'
Co Co 0.3494 0.9721 'International Tables Vol C Tables 4.2.6.8 and 6.1.1.4'

loop_
_geom_angle_atom_site_label_1
_geom_angle_atom_site_label_2
_geom_angle_atom_site_label_3
_geom_angle
_geom_angle_site_symmetry_1
_geom_angle_site_symmetry_3
_geom_angle_publ_flag
N1 C1 C2 112.00(11) . . ?
N1 C1 H1 124.0 . . ?
C2 C1 H1 124.0 . . ?
C3 C2 C1 106.35(11) . . ?
C3 C2 C11A 128.81(13) . . ?
C1 C2 C11A 124.80(13) . . ?
C2 C3 C4 106.60(11) . . ?
C2 C3 C13 127.76(12) . . ?
C4 C3 C13 125.63(12) . . ?
C5 C4 N1 123.38(11) . . ?
C5 C4 C3 127.63(12) . . ?
N1 C4 C3 108.95(11) . . ?
C4 C5 C6 127.35(12) . . ?
C4 C5 H5 116.3 . . ?
C6 C5 H5 116.3 . . ?
C5 C6 N2 123.58(11) . . ?
C5 C6 C7 127.61(11) . . ?
N2 C6 C7 108.81(10) . . ?
C8 C7 C6 107.57(11) . . ?
C8 C7 H7 126.2 . . ?
C6 C7 H7 126.2 . . ?
C7 C8 C9 105.73(10) . . ?
C7 C8 C10 128.80(12) . . ?
C9 C8 C10 125.42(12) . . ?
N2 C9 C8 111.68(10) . . ?
N2 C9 H9 124.2 . . ?
C8 C9 H9 124.2 . . ?
C8 C10 C8 112.58(13) . 8_557 ?
C8 C10 H10A 109.1 . . ?
C8 C10 H10A 109.1 8_557 . ?
C8 C10 H10B 109.1 . . ?
C8 C10 H10B 109.1 8_557 . ?
H10A C10 H10B 107.8 . . ?
C2 C11A C12A 111.55(14) . . ?
C2 C11A H11A 109.3 . . ?
C12A C11A H11A 109.3 . . ?
C2 C11A H11B 109.3 . . ?
C12A C11A H11B 109.3 . . ?
H11A C11A H11B 108.0 . . ?
C3 C13 C14 113.39(14) . . ?
C3 C13 H13A 108.9 . . ?
C14 C13 H13A 108.9 . . ?
C3 C13 H13B 108.9 . . ?
C14 C13 H13B 108.9 . . ?
H13A C13 H13B 107.7 . . ?
C13 C14 H14A 109.5 . . ?
C13 C14 H14B 109.5 . . ?
H14A C14 H14B 109.5 . . ?
C13 C14 H14C 109.5 . . ?
H14A C14 H14C 109.5 . . ?
H14B C14 H14C 109.5 . . ?
C1 N1 C4 106.09(10) . . ?
C1 N1 Co1 127.50(9) . . ?
C4 N1 Co1 126.26(8) . . ?
C9 N2 C6 106.21(9) . . ?
C9 N2 Co1 127.60(8) . . ?
C6 N2 Co1 126.14(8) . . ?
N2 Co1 N2 89.75(4) 4_665 . ?
N2 Co1 N2 89.75(4) 4_665 3_655 ?
N2 Co1 N2 89.75(4) . 3_655 ?
N2 Co1 N1 87.85(4) 4_665 3_655 ?
N2 Co1 N1 176.17(4) . 3_655 ?
N2 Co1 N1 93.22(4) 3_655 3_655 ?
N2 Co1 N1 93.22(4) 4_665 4_665 ?
N2 Co1 N1 87.85(4) . 4_665 ?
N2 Co1 N1 176.17(4) 3_655 4_665 ?
N1 Co1 N1 89.30(4) 3_655 4_665 ?
N2 Co1 N1 176.17(4) 4_665 . ?
N2 Co1 N1 93.22(4) . . ?
N2 Co1 N1 87.85(4) 3_655 . ?
N1 Co1 N1 89.30(4) 3_655 . ?
N1 Co1 N1 89.30(4) 4_665 . ?
H12D C12B H12E 109.5 . . ?
H12D C12B H12F 109.5 . . ?
H12E C12B H12F 109.5 . . ?

loop_
_geom_bond_atom_site_label_1
_geom_bond_atom_site_label_2
_geom_bond_distance
_geom_bond_site_symmetry_2
_geom_bond_publ_flag
C1 N1 1.3380(15) . ?
C1 C2 1.4242(17) . ?
C1 H1 0.9500 . ?
C2 C3 1.3742(19) . ?
C2 C11A 1.5054(17) . ?
C3 C4 1.4433(16) . ?
C3 C13 1.5010(19) . ?
C4 C5 1.3783(17) . ?
C4 N1 1.3992(16) . ?
C5 C6 1.3909(16) . ?
C5 H5 0.9500 . ?
C6 N2 1.3928(15) . ?
C6 C7 1.4211(16) . ?
C7 C8 1.3770(17) . ?
C7 H7 0.9500 . ?
C8 C9 1.4166(16) . ?
C8 C10 1.5106(14) . ?
C9 N2 1.3454(14) . ?
C9 H9 0.9500 . ?
C10 C8 1.5106(14) 8_557 ?
C10 H10A 0.9900 . ?
C10 H10B 0.9900 . ?
C11A C12A 1.512(3) . ?
C11A H11A 0.9900 . ?
C11A H11B 0.9900 . ?
C12A H12A 0.9800 . ?
C12A H12B 0.9800 . ?
C12A H12C 0.9800 . ?
C13 C14 1.518(3) . ?
C13 H13A 0.9900 . ?
C13 H13B 0.9900 . ?
C14 H14A 0.9800 . ?
C14 H14B 0.9800 . ?
C14 H14C 0.9800 . ?
N1 Co1 1.9481(10) . ?
N2 Co1 1.9471(9) . ?
Co1 N2 1.9471(9) 4_665 ?
Co1 N2 1.9471(9) 3_655 ?
Co1 N1 1.9481(10) 3_655 ?
Co1 N1 1.9481(10) 4_665 ?
C12B H12D 0.9800 . ?
C12B H12E 0.9800 . ?
C12B H12F 0.9800 . ?

loop_
_geom_torsion_atom_site_label_1
_geom_torsion_atom_site_label_2
_geom_torsion_atom_site_label_3
_geom_torsion_atom_site_label_4
_geom_torsion
_geom_torsion_site_symmetry_1
_geom_torsion_site_symmetry_2
_geom_torsion_site_symmetry_3
_geom_torsion_site_symmetry_4
_geom_torsion_publ_flag
N1 C1 C2 C3 -0.99(15) . . . . ?
N1 C1 C2 C11A 176.78(12) . . . . ?
C1 C2 C3 C4 0.87(14) . . . . ?
C11A C2 C3 C4 -176.78(13) . . . . ?
C1 C2 C3 C13 -178.19(13) . . . . ?
C11A C2 C3 C13 4.2(2) . . . . ?
C2 C3 C4 C5 177.37(12) . . . . ?
C13 C3 C4 C5 -3.6(2) . . . . ?
C2 C3 C4 N1 -0.51(14) . . . . ?
C13 C3 C4 N1 178.57(13) . . . . ?
N1 C4 C5 C6 2.0(2) . . . . ?
C3 C4 C5 C6 -175.56(12) . . . . ?
C4 C5 C6 N2 0.4(2) . . . . ?
C4 C5 C6 C7 -179.36(12) . . . . ?
C5 C6 C7 C8 179.95(12) . . . . ?
N2 C6 C7 C8 0.17(13) . . . . ?
C6 C7 C8 C9 -0.07(13) . . . . ?
C6 C7 C8 C10 -177.54(12) . . . . ?
C7 C8 C9 N2 -0.06(13) . . . . ?
C10 C8 C9 N2 177.52(11) . . . . ?
C7 C8 C10 C8 93.96(17) . . . 8_557 ?
C9 C8 C10 C8 -83.05(18) . . . 8_557 ?
C3 C2 C11A C12A 105.2(2) . . . . ?
C1 C2 C11A C12A -72.1(2) . . . . ?
C2 C3 C13 C14 -85.16(19) . . . . ?
C4 C3 C13 C14 95.96(17) . . . . ?
C2 C1 N1 C4 0.65(13) . . . . ?
C2 C1 N1 Co1 -175.10(8) . . . . ?
C5 C4 N1 C1 -178.08(11) . . . . ?
C3 C4 N1 C1 -0.09(13) . . . . ?
C5 C4 N1 Co1 -2.25(17) . . . . ?
C3 C4 N1 Co1 175.74(8) . . . . ?
C8 C9 N2 C6 0.16(12) . . . . ?
C8 C9 N2 Co1 -177.40(8) . . . . ?
C5 C6 N2 C9 -179.99(11) . . . . ?
C7 C6 N2 C9 -0.20(12) . . . . ?
C5 C6 N2 Co1 -2.38(16) . . . . ?
C7 C6 N2 Co1 177.41(8) . . . . ?
C9 N2 Co1 N2 1.24(9) . . . 4_665 ?
C6 N2 Co1 N2 -175.86(9) . . . 4_665 ?
C9 N2 Co1 N2 90.99(7) . . . 3_655 ?
C6 N2 Co1 N2 -86.11(11) . . . 3_655 ?
C9 N2 Co1 N1 -50.0(6) . . . 3_655 ?
C6 N2 Co1 N1 132.9(6) . . . 3_655 ?
C9 N2 Co1 N1 -91.99(9) . . . 4_665 ?
C6 N2 Co1 N1 90.91(9) . . . 4_665 ?
C9 N2 Co1 N1 178.83(9) . . . . ?
C6 N2 Co1 N1 1.73(9) . . . . ?
C1 N1 Co1 N2 -43.7(6) . . . 4_665 ?
C4 N1 Co1 N2 141.4(6) . . . 4_665 ?
C1 N1 Co1 N2 175.42(10) . . . . ?
C4 N1 Co1 N2 0.48(10) . . . . ?
C1 N1 Co1 N2 -94.95(10) . . . 3_655 ?
C4 N1 Co1 N2 90.11(10) . . . 3_655 ?
C1 N1 Co1 N1 -1.70(10) . . . 3_655 ?
C4 N1 Co1 N1 -176.64(9) . . . 3_655 ?
C1 N1 Co1 N1 87.61(8) . . . 4_665 ?
C4 N1 Co1 N1 -87.33(11) . . . 4_665 ?
